data_9007880
loop_
_publ_author_name
'Benghalem, A.'
'Leblanc, M.'
'Calage, Y.'

_publ_section_title
;
 Room-temperature structure of iron(II)
 hexafluorostannate(IV)hexahydrate
;
_journal_name_full 'Acta Crystallographica, Section C'
_journal_page_first 2453
_journal_page_last 2454
_journal_paper_doi 10.1107/S010827019000378X
_journal_volume 46
_journal_year 1990
_chemical_formula_structural FeSnF6.6H2O
_chemical_formula_sum 'F6 Fe H12 O6 Sn'
_space_group_IT_number 148
_symmetry_space_group_name_Hall '-R 3'
_symmetry_space_group_name_H-M 'R -3 :H'
_cell_angle_alpha 90
_cell_angle_beta 90
_cell_angle_gamma 120
_cell_length_a 9.826
_cell_length_b 9.826
_cell_length_c 10.106
_cell_formula_units_Z 3
_cell_volume 845.013
_exptl_crystal_density_diffrn 2.338
_cod_original_sg_symbol_H-M 'R -3'
_cod_original_formula_sum 'Fe Sn F6 O6 H12'
_cod_database_code 9007880

loop_
_symmetry_equiv_pos_as_xyz
x,y,z
2/3+x,1/3+y,1/3+z
1/3+x,2/3+y,2/3+z
y,-x+y,-z
2/3+y,1/3-x+y,1/3-z
1/3+y,2/3-x+y,2/3-z
-x+y,-x,z
2/3-x+y,1/3-x,1/3+z
1/3-x+y,2/3-x,2/3+z
-x,-y,-z
2/3-x,1/3-y,1/3-z
1/3-x,2/3-y,2/3-z
-y,x-y,z
2/3-y,1/3+x-y,1/3+z
1/3-y,2/3+x-y,2/3+z
x-y,x,-z
2/3+x-y,1/3+x,1/3-z
1/3+x-y,2/3+x,2/3-z

loop_
_atom_site_label
_atom_site_fract_x
_atom_site_fract_y
_atom_site_fract_z
_atom_site_U_iso_or_equiv
Fe 0.00000 0.00000 0.50000 0.02520
Sn 0.00000 0.00000 0.00000 0.02115
F 0.14600 0.17180 0.11260 0.05319
O 0.18400 0.17010 0.38130 0.06079
H1 0.31000 0.22300 0.41100 0.07599
H2 0.16100 0.15100 0.27100 0.07599

_cod_duplicate_entry 1000466
